data_7156327
loop_
_publ_author_name
'Niwetmarin, Worawat'
'Rego Campello, Hugo'
'Sparkes, Hazel A.'
'Aggarwal, Varinder K.'
'Gallagher, Timothy'

_publ_section_title
;
 (-)-Cytisine: Access to a stereochemically defined and functionally
 flexible piperidine scaffold.
;
_journal_issue 32
_journal_name_full 'Organic &amp; biomolecular chemistry'
_journal_page_first 5823
_journal_page_last 5832
_journal_paper_doi 10.1039/c8ob01456f
_journal_volume 16
_journal_year 2018
_chemical_absolute_configuration unk
_chemical_formula_moiety 'C21 H32 N2 O6'
_chemical_formula_sum 'C21 H32 N2 O6'
_chemical_formula_weight 408.48
_space_group_crystal_system tetragonal
_space_group_IT_number 77
_space_group_name_Hall 'P 4c'
_space_group_name_H-M_alt 'P 42'
_symmetry_space_group_name_Hall 'P 4c'
_symmetry_space_group_name_H-M 'P 42'
_atom_sites_solution_hydrogens mixed
_atom_sites_solution_primary iterative
_audit_creation_date 2017-08-14
_audit_creation_method
;
Olex2 1.2
(compiled 2017.08.10 svn.r3458 for OlexSys, GUI svn.r5375)
;
_audit_update_record
;
2018-04-27 deposited with the CCDC.
2018-07-23 downloaded from the CCDC.
;
_cell_angle_alpha 90
_cell_angle_beta 90
_cell_angle_gamma 90
_cell_formula_units_Z 8
_cell_length_a 27.1192(8)
_cell_length_b 27.1192(8)
_cell_length_c 6.0742(2)
_cell_measurement_reflns_used 4582
_cell_measurement_temperature 100(2)
_cell_measurement_theta_max 21.10
_cell_measurement_theta_min 2.25
_cell_volume 4467.3(2)
_computing_cell_refinement 'SAINT v8.34A (Bruker, 2013)'
_computing_data_collection 'Bruker Apex suite'
_computing_data_reduction 'SAINT v8.34A (Bruker, 2013)'
_computing_molecular_graphics 'Olex2 (Dolomanov et al., 2009)'
_computing_publication_material 'Olex2 (Dolomanov et al., 2009)'
_computing_structure_refinement 'ShelXL (Sheldrick, 2015)'
_computing_structure_solution
;
Superflip (Palatinus & Chapuis, 2007;Palatinus & van der Lee, 2008;
Palatinus et al., 2012)
;
_diffrn_ambient_temperature 100(2)
_diffrn_detector 'Bruker area detector'
_diffrn_detector_type 'CCD area detector'
_diffrn_measured_fraction_theta_full 1.000
_diffrn_measured_fraction_theta_max 1.000
_diffrn_measurement_device 'Bruker Apex II kappa CCD area detector'
_diffrn_measurement_device_type 'Bruker APEX-II CCD'
_diffrn_measurement_method '\f and \w scans'
_diffrn_radiation_monochromator graphite
_diffrn_radiation_type MoK\a
_diffrn_radiation_wavelength 0.71073
_diffrn_reflns_av_R_equivalents 0.0711
_diffrn_reflns_av_unetI/netI 0.0640
_diffrn_reflns_Laue_measured_fraction_full 1.000
_diffrn_reflns_Laue_measured_fraction_max 1.000
_diffrn_reflns_limit_h_max 33
_diffrn_reflns_limit_h_min -33
_diffrn_reflns_limit_k_max 33
_diffrn_reflns_limit_k_min -33
_diffrn_reflns_limit_l_max 7
_diffrn_reflns_limit_l_min -6
_diffrn_reflns_number 37067
_diffrn_reflns_point_group_measured_fraction_full 0.985
_diffrn_reflns_point_group_measured_fraction_max 0.979
_diffrn_reflns_theta_full 25.242
_diffrn_reflns_theta_max 26.370
_diffrn_reflns_theta_min 0.751
_diffrn_source 'fine-focus sealed tube'
_diffrn_standards_number 0
_exptl_absorpt_coefficient_mu 0.089
_exptl_absorpt_correction_T_max 0.7456
_exptl_absorpt_correction_T_min 0.6441
_exptl_absorpt_correction_type multi-scan
_exptl_absorpt_process_details
'SADABS-2014/5 (Bruker,2014/5) was used for absorption correction. wR2(int) was 0.0740 before and 0.0628 after correction. The Ratio of minimum to maximum transmission is 0.8639. The \l/2 correction factor is 0.00150.'
_exptl_crystal_colour colourless
_exptl_crystal_colour_primary colourless
_exptl_crystal_density_diffrn 1.215
_exptl_crystal_description block
_exptl_crystal_F_000 1760
_exptl_crystal_size_max 0.618
_exptl_crystal_size_mid 0.176
_exptl_crystal_size_min 0.166
_refine_diff_density_max 0.185
_refine_diff_density_min -0.181
_refine_diff_density_rms 0.038
_refine_ls_extinction_method none
_refine_ls_goodness_of_fit_ref 1.024
_refine_ls_hydrogen_treatment mixed
_refine_ls_matrix_type full
_refine_ls_number_parameters 543
_refine_ls_number_reflns 8969
_refine_ls_number_restraints 1
_refine_ls_restrained_S_all 1.024
_refine_ls_R_factor_all 0.0649
_refine_ls_R_factor_gt 0.0442
_refine_ls_shift/su_max 0.001
_refine_ls_shift/su_mean 0.000
_refine_ls_structure_factor_coef Fsqd
_refine_ls_weighting_details 'w=1/[\s^2^(Fo^2^)+(0.0349P)^2^+0.0256P] where P=(Fo^2^+2Fc^2^)/3'
_refine_ls_weighting_scheme calc
_refine_ls_wR_factor_gt 0.0809
_refine_ls_wR_factor_ref 0.0889
_reflns_Friedel_coverage 0.784
_reflns_Friedel_fraction_full 0.968
_reflns_Friedel_fraction_max 0.954
_reflns_number_gt 7128
_reflns_number_total 8969
_reflns_threshold_expression 'I > 2\s(I)'
_cod_data_source_file c8ob01456f2.cif
_cod_data_source_block 20
_cod_depositor_comments 'Adding full bibliography for 7156327--7156329.cif.'
_cod_original_cell_volume 4467.3(3)
_cod_database_code 7156327
_shelx_shelxl_version_number 2017/1
_shelx_space_group_comment
;
The symmetry employed for this shelxl refinement is uniquely defined
by the following loop, which should always be used as a source of
symmetry information in preference to the above space-group names.
They are only intended as comments.
;
_shelx_estimated_absorpt_t_max 0.985
_shelx_estimated_absorpt_t_min 0.947
_olex2_refinement_description
;
1. Fixed Uiso
 At 1.2 times of:
  All C(H) groups, All C(H,H) groups
 At 1.5 times of:
  All C(H,H,H) groups
2.a Ternary CH refined with riding coordinates:
 C7(H7), C9(H9), C28(H28), C30(H30)
2.b Secondary CH2 refined with riding coordinates:
 C6(H6A,H6B), C8(H8A,H8B), C10(H10A,H10B), C11(H11A,H11B), C27(H27A,H27B),
 C29(H29A,H29B), C31(H31A,H31B), C32(H32A,H32B)
2.c Aromatic/amide H refined with riding coordinates:
 C13(H13), C14(H14), C15(H15), C34(H34), C35(H35), C36(H36)
2.d Idealised Me refined as rotating group:
 C2(H2A,H2B,H2C), C3(H3A,H3B,H3C), C4(H4A,H4B,H4C), C19(H19A,H19B,H19C),
 C20(H20A,H20B,H20C), C21(H21A,H21B,H21C), C23(H23A,H23B,H23C), C24(H24A,H24B,
 H24C), C25(H25A,H25B,H25C), C40(H40A,H40B,H40C), C41(H41A,H41B,H41C), C42(H42A,
 H42B,H42C)
;
_olex2_submission_special_instructions 'No special instructions were received'

loop_
_space_group_symop_operation_xyz
'x, y, z'
'-y, x, z+1/2'
'-x, -y, z'
'y, -x, z+1/2'

loop_
_atom_site_label
_atom_site_type_symbol
_atom_site_fract_x
_atom_site_fract_y
_atom_site_fract_z
_atom_site_U_iso_or_equiv
_atom_site_adp_type
_atom_site_occupancy
_atom_site_site_symmetry_order
_atom_site_calc_flag
_atom_site_refinement_flags_posn
O1 O 0.40405(8) 0.71308(8) 0.5006(4) 0.0311(6) Uani 1 1 d .
O2 O 0.37799(7) 0.64384(8) 0.3223(3) 0.0261(5) Uani 1 1 d .
O3 O 0.54148(9) 0.59829(8) -0.2071(4) 0.0289(5) Uani 1 1 d .
O4 O 0.64101(8) 0.81969(7) 0.1676(3) 0.0247(5) Uani 1 1 d .
O5 O 0.58526(8) 0.87952(8) 0.2385(3) 0.0289(5) Uani 1 1 d .
O6 O 0.64380(7) 0.88544(7) -0.0273(3) 0.0252(5) Uani 1 1 d .
N1 N 0.44815(9) 0.68367(9) 0.2183(4) 0.0277(6) Uani 1 1 d .
N2 N 0.58685(9) 0.75917(9) 0.2809(4) 0.0192(6) Uani 1 1 d .
C1 C 0.35647(11) 0.72523(12) 0.6037(5) 0.0260(7) Uani 1 1 d .
C2 C 0.33699(14) 0.68321(13) 0.7407(6) 0.0385(9) Uani 1 1 d .
H2A H 0.327148 0.656016 0.643963 0.058 Uiso 1 1 calc GR
H2B H 0.308376 0.694425 0.825575 0.058 Uiso 1 1 calc GR
H2C H 0.362778 0.671850 0.841726 0.058 Uiso 1 1 calc GR
C3 C 0.32100(14) 0.74116(15) 0.4270(6) 0.0468(10) Uani 1 1 d .
H3A H 0.335980 0.767471 0.338958 0.070 Uiso 1 1 calc GR
H3B H 0.290607 0.753358 0.495182 0.070 Uiso 1 1 calc GR
H3C H 0.313314 0.713010 0.331826 0.070 Uiso 1 1 calc GR
C4 C 0.37017(14) 0.76821(13) 0.7528(7) 0.0463(10) Uani 1 1 d .
H4A H 0.395664 0.757679 0.857052 0.069 Uiso 1 1 calc GR
H4B H 0.340921 0.779109 0.834171 0.069 Uiso 1 1 calc GR
H4C H 0.382737 0.795526 0.663328 0.069 Uiso 1 1 calc GR
C5 C 0.40757(11) 0.67742(12) 0.3456(5) 0.0244(7) Uani 1 1 d .
C6 C 0.46402(11) 0.64463(11) 0.0675(5) 0.0251(7) Uani 1 1 d .
H6A H 0.473544 0.659426 -0.075342 0.030 Uiso 1 1 calc R
H6B H 0.436201 0.621760 0.040688 0.030 Uiso 1 1 calc R
C7 C 0.50748(11) 0.61598(11) 0.1609(5) 0.0216(7) Uani 1 1 d .
H7 H 0.495813 0.598275 0.295573 0.026 Uiso 1 1 calc R
C8 C 0.54894(11) 0.65099(10) 0.2301(5) 0.0203(7) Uani 1 1 d .
H8A H 0.564129 0.665551 0.096954 0.024 Uiso 1 1 calc R
H8B H 0.574699 0.632027 0.308656 0.024 Uiso 1 1 calc R
C9 C 0.53028(12) 0.69260(11) 0.3801(5) 0.0239(7) Uani 1 1 d .
H9 H 0.517669 0.677351 0.518961 0.029 Uiso 1 1 calc R
C10 C 0.48728(11) 0.71920(11) 0.2682(6) 0.0262(8) Uani 1 1 d .
H10A H 0.474364 0.745272 0.366583 0.031 Uiso 1 1 calc R
H10B H 0.498810 0.734978 0.130523 0.031 Uiso 1 1 calc R
C11 C 0.52541(12) 0.57728(11) -0.0034(5) 0.0267(7) Uani 1 1 d .
H11A H 0.553023 0.558613 0.063048 0.032 Uiso 1 1 calc R
H11B H 0.498315 0.553727 -0.033025 0.032 Uiso 1 1 calc R
C12 C 0.57048(11) 0.72858(11) 0.4406(5) 0.0209(7) Uani 1 1 d .
C13 C 0.58956(13) 0.72977(12) 0.6519(5) 0.0296(8) Uani 1 1 d .
H13 H 0.577581 0.707658 0.760784 0.036 Uiso 1 1 calc R
C14 C 0.62613(14) 0.76332(13) 0.7035(5) 0.0368(9) Uani 1 1 d .
H14 H 0.639647 0.764440 0.847671 0.044 Uiso 1 1 calc R
C15 C 0.64262(12) 0.79496(12) 0.5437(5) 0.0307(8) Uani 1 1 d .
H15 H 0.667474 0.818757 0.572839 0.037 Uiso 1 1 calc R
C16 C 0.62144(11) 0.79055(11) 0.3393(5) 0.0213(7) Uani 1 1 d .
C17 C 0.61932(11) 0.86450(11) 0.1352(5) 0.0216(7) Uani 1 1 d .
C18 C 0.63061(12) 0.93621(11) -0.1007(5) 0.0253(7) Uani 1 1 d .
C19 C 0.63556(13) 0.97200(12) 0.0882(5) 0.0330(8) Uani 1 1 d .
H19A H 0.610000 0.965169 0.198100 0.050 Uiso 1 1 calc GR
H19B H 0.631735 1.005771 0.033367 0.050 Uiso 1 1 calc GR
H19C H 0.668162 0.968316 0.155842 0.050 Uiso 1 1 calc GR
C20 C 0.67008(12) 0.94563(12) -0.2729(5) 0.0311(8) Uani 1 1 d .
H20A H 0.702634 0.945038 -0.202895 0.047 Uiso 1 1 calc GR
H20B H 0.664607 0.977955 -0.340703 0.047 Uiso 1 1 calc GR
H20C H 0.668474 0.919962 -0.386252 0.047 Uiso 1 1 calc GR
C21 C 0.58006(12) 0.93588(14) -0.2056(6) 0.0347(8) Uani 1 1 d .
H21A H 0.579220 0.911241 -0.323539 0.052 Uiso 1 1 calc GR
H21B H 0.572965 0.968537 -0.266998 0.052 Uiso 1 1 calc GR
H21C H 0.555238 0.927660 -0.094247 0.052 Uiso 1 1 calc GR
O7 O 0.80754(7) 0.87309(7) 0.6702(3) 0.0237(5) Uani 1 1 d .
O8 O 0.87963(7) 0.85763(7) 0.4899(3) 0.0221(5) Uani 1 1 d .
O9 O 0.89994(8) 1.02516(8) -0.0253(3) 0.0214(5) Uani 1 1 d .
O10 O 0.67373(7) 1.09945(8) 0.4368(3) 0.0225(5) Uani 1 1 d .
O11 O 0.60659(8) 1.06451(9) 0.5957(4) 0.0339(6) Uani 1 1 d .
O12 O 0.60299(7) 1.11473(8) 0.2970(3) 0.0253(5) Uani 1 1 d .
N3 N 0.82871(9) 0.92010(9) 0.3839(4) 0.0185(6) Uani 1 1 d .
N4 N 0.73909(8) 1.04993(9) 0.5170(4) 0.0166(5) Uani 1 1 d .
C22 C 0.80260(10) 0.82393(10) 0.7733(5) 0.0192(6) Uani 1 1 d .
C23 C 0.79296(13) 0.78642(12) 0.5915(6) 0.0307(8) Uani 1 1 d .
H23A H 0.764604 0.797048 0.503462 0.046 Uiso 1 1 calc GR
H23B H 0.785981 0.754169 0.657262 0.046 Uiso 1 1 calc GR
H23C H 0.822114 0.783909 0.496773 0.046 Uiso 1 1 calc GR
C24 C 0.84736(12) 0.81108(12) 0.9098(5) 0.0303(8) Uani 1 1 d .
H24A H 0.875760 0.806014 0.812623 0.045 Uiso 1 1 calc GR
H24B H 0.840919 0.780801 0.993027 0.045 Uiso 1 1 calc GR
H24C H 0.854428 0.838084 1.012226 0.045 Uiso 1 1 calc GR
C25 C 0.75790(11) 0.83136(12) 0.9198(5) 0.0249(7) Uani 1 1 d .
H25A H 0.765136 0.856813 1.029678 0.037 Uiso 1 1 calc GR
H25B H 0.749950 0.800337 0.994469 0.037 Uiso 1 1 calc GR
H25C H 0.729759 0.841746 0.829824 0.037 Uiso 1 1 calc GR
C26 C 0.84189(11) 0.88174(11) 0.5142(5) 0.0189(7) Uani 1 1 d .
C27 C 0.86534(10) 0.94250(10) 0.2372(5) 0.0185(7) Uani 1 1 d .
H27A H 0.849345 0.951639 0.096455 0.022 Uiso 1 1 calc R
H27B H 0.891553 0.918163 0.204592 0.022 Uiso 1 1 calc R
C28 C 0.88840(10) 0.98842(10) 0.3411(5) 0.0155(6) Uani 1 1 d .
H28 H 0.908496 0.977258 0.469817 0.019 Uiso 1 1 calc R
C29 C 0.84908(10) 1.02378(10) 0.4283(5) 0.0161(6) Uani 1 1 d .
H29A H 0.831996 1.039498 0.302485 0.019 Uiso 1 1 calc R
H29B H 0.865204 1.050119 0.515166 0.019 Uiso 1 1 calc R
C30 C 0.81106(10) 0.99736(10) 0.5729(4) 0.0165(6) Uani 1 1 d .
H30 H 0.829127 0.983205 0.701759 0.020 Uiso 1 1 calc R
C31 C 0.78900(10) 0.95436(10) 0.4447(5) 0.0181(6) Uani 1 1 d .
H31A H 0.764214 0.937134 0.536383 0.022 Uiso 1 1 calc R
H31B H 0.772395 0.966720 0.310481 0.022 Uiso 1 1 calc R
C32 C 0.92356(10) 1.01273(11) 0.1776(5) 0.0201(7) Uani 1 1 d .
H32A H 0.937329 1.043036 0.244452 0.024 Uiso 1 1 calc R
H32B H 0.951311 0.990008 0.147226 0.024 Uiso 1 1 calc R
C33 C 0.77200(10) 1.03153(10) 0.6622(4) 0.0152(6) Uani 1 1 d .
C34 C 0.76987(11) 1.04262(11) 0.8836(5) 0.0190(7) Uani 1 1 d .
H34 H 0.793443 1.029089 0.982264 0.023 Uiso 1 1 calc R
C35 C 0.73315(11) 1.07360(11) 0.9613(5) 0.0218(7) Uani 1 1 d .
H35 H 0.731327 1.081471 1.113503 0.026 Uiso 1 1 calc R
C36 C 0.69941(11) 1.09280(11) 0.8161(5) 0.0206(7) Uani 1 1 d .
H36 H 0.673771 1.114240 0.862856 0.025 Uiso 1 1 calc R
C37 C 0.70480(11) 1.07927(11) 0.5988(5) 0.0176(6) Uani 1 1 d .
C38 C 0.62447(11) 1.09006(11) 0.4582(5) 0.0208(7) Uani 1 1 d .
C39 C 0.54806(11) 1.11387(12) 0.2763(5) 0.0243(7) Uani 1 1 d .
C40 C 0.54053(13) 1.14757(14) 0.0801(5) 0.0355(9) Uani 1 1 d .
H40A H 0.554496 1.180105 0.112357 0.053 Uiso 1 1 calc GR
H40B H 0.505176 1.150866 0.050020 0.053 Uiso 1 1 calc GR
H40C H 0.557038 1.133530 -0.049025 0.053 Uiso 1 1 calc GR
C41 C 0.53071(14) 1.06185(13) 0.2298(7) 0.0446(10) Uani 1 1 d .
H41A H 0.545885 1.049988 0.093326 0.067 Uiso 1 1 calc GR
H41B H 0.494746 1.061634 0.214076 0.067 Uiso 1 1 calc GR
H41C H 0.540261 1.040262 0.351971 0.067 Uiso 1 1 calc GR
C42 C 0.52488(11) 1.13527(12) 0.4810(5) 0.0281(8) Uani 1 1 d .
H42A H 0.527654 1.111537 0.601989 0.042 Uiso 1 1 calc GR
H42B H 0.490006 1.142324 0.452771 0.042 Uiso 1 1 calc GR
H42C H 0.541925 1.165846 0.520987 0.042 Uiso 1 1 calc GR
H9A H 0.8873(13) 1.0526(13) -0.018(6) 0.038(11) Uiso 1 1 d .
H3 H 0.5726(14) 0.6060(13) -0.200(6) 0.046(12) Uiso 1 1 d .

loop_
_atom_site_aniso_label
_atom_site_aniso_U_11
_atom_site_aniso_U_22
_atom_site_aniso_U_33
_atom_site_aniso_U_23
_atom_site_aniso_U_13
_atom_site_aniso_U_12
O1 0.0193(12) 0.0286(13) 0.0455(14) -0.0092(11) 0.0086(11) -0.0025(10)
O2 0.0187(12) 0.0267(13) 0.0331(13) 0.0001(10) -0.0005(10) -0.0038(10)
O3 0.0245(13) 0.0354(14) 0.0267(12) -0.0011(11) 0.0032(11) 0.0010(11)
O4 0.0241(12) 0.0169(11) 0.0331(13) 0.0000(10) 0.0112(10) -0.0018(9)
O5 0.0241(12) 0.0313(13) 0.0312(13) 0.0064(10) 0.0127(10) 0.0065(10)
O6 0.0229(12) 0.0199(11) 0.0329(12) 0.0016(10) 0.0127(10) -0.0031(9)
N1 0.0203(14) 0.0220(14) 0.0407(17) -0.0044(13) 0.0080(13) -0.0014(12)
N2 0.0210(14) 0.0153(13) 0.0214(13) -0.0011(11) 0.0046(11) -0.0028(11)
C1 0.0164(16) 0.0259(18) 0.0357(19) 0.0010(15) 0.0065(14) 0.0042(14)
C2 0.045(2) 0.032(2) 0.039(2) 0.0032(17) 0.0127(18) -0.0014(17)
C3 0.039(2) 0.058(3) 0.044(2) 0.006(2) 0.0030(19) 0.018(2)
C4 0.043(2) 0.033(2) 0.063(3) -0.014(2) 0.022(2) -0.0066(18)
C5 0.0185(17) 0.0210(17) 0.0337(19) 0.0022(15) -0.0002(14) 0.0037(14)
C6 0.0214(17) 0.0235(18) 0.0305(18) -0.0002(14) 0.0068(14) -0.0013(14)
C7 0.0219(16) 0.0180(16) 0.0249(17) 0.0012(13) 0.0065(14) 0.0007(13)
C8 0.0207(16) 0.0171(16) 0.0230(16) 0.0033(13) 0.0016(13) 0.0012(13)
C9 0.0289(18) 0.0184(17) 0.0246(17) 0.0051(13) 0.0084(14) -0.0053(14)
C10 0.0211(17) 0.0181(16) 0.039(2) -0.0019(15) 0.0066(15) -0.0019(13)
C11 0.0288(18) 0.0217(17) 0.0297(18) -0.0012(15) 0.0039(15) -0.0003(14)
C12 0.0244(17) 0.0178(16) 0.0205(16) -0.0009(13) 0.0060(14) 0.0038(13)
C13 0.043(2) 0.0252(18) 0.0209(17) 0.0019(14) 0.0033(16) 0.0015(16)
C14 0.051(2) 0.036(2) 0.0228(18) -0.0044(16) -0.0081(17) 0.0010(18)
C15 0.0295(19) 0.0262(19) 0.036(2) -0.0108(16) -0.0050(16) -0.0020(16)
C16 0.0193(17) 0.0174(16) 0.0272(18) -0.0025(14) 0.0054(14) 0.0009(13)
C17 0.0163(16) 0.0213(17) 0.0272(17) -0.0026(14) 0.0007(14) -0.0036(13)
C18 0.0235(18) 0.0189(17) 0.0333(19) 0.0042(14) 0.0079(14) -0.0011(14)
C19 0.038(2) 0.0232(19) 0.038(2) 0.0008(16) 0.0061(17) 0.0014(16)
C20 0.0281(19) 0.0260(18) 0.039(2) 0.0026(16) 0.0135(16) -0.0015(15)
C21 0.0239(19) 0.047(2) 0.0329(19) 0.0090(18) 0.0021(16) -0.0033(17)
O7 0.0204(11) 0.0191(11) 0.0315(12) 0.0087(10) 0.0092(10) 0.0024(9)
O8 0.0173(11) 0.0175(11) 0.0316(12) 0.0033(10) 0.0038(9) 0.0040(9)
O9 0.0252(12) 0.0195(12) 0.0194(11) 0.0039(10) -0.0007(10) -0.0002(10)
O10 0.0158(11) 0.0307(12) 0.0210(11) 0.0065(10) -0.0011(9) 0.0088(9)
O11 0.0225(13) 0.0379(15) 0.0413(14) 0.0195(12) -0.0102(11) -0.0058(11)
O12 0.0197(11) 0.0344(13) 0.0218(11) 0.0042(10) -0.0033(10) 0.0083(10)
N3 0.0174(13) 0.0139(13) 0.0242(14) 0.0042(11) 0.0031(11) 0.0009(11)
N4 0.0139(13) 0.0186(13) 0.0173(12) 0.0010(10) -0.0016(10) -0.0008(10)
C22 0.0163(16) 0.0159(15) 0.0255(16) 0.0072(13) 0.0026(13) -0.0008(13)
C23 0.0298(19) 0.0273(19) 0.0351(19) 0.0011(16) 0.0051(16) -0.0094(15)
C24 0.0253(18) 0.032(2) 0.0335(19) 0.0106(16) 0.0006(15) 0.0009(15)
C25 0.0201(17) 0.0243(17) 0.0302(17) 0.0081(15) 0.0037(14) 0.0016(14)
C26 0.0183(16) 0.0153(15) 0.0232(16) -0.0004(13) 0.0034(13) -0.0024(13)
C27 0.0171(15) 0.0165(15) 0.0218(16) 0.0024(13) 0.0051(13) 0.0024(12)
C28 0.0124(15) 0.0177(15) 0.0164(15) 0.0034(12) -0.0022(12) 0.0028(12)
C29 0.0173(15) 0.0141(15) 0.0170(14) 0.0008(12) -0.0012(12) -0.0017(12)
C30 0.0148(15) 0.0194(16) 0.0153(15) 0.0044(12) -0.0010(12) 0.0042(12)
C31 0.0135(15) 0.0161(15) 0.0245(16) 0.0043(13) 0.0023(13) 0.0025(12)
C32 0.0167(16) 0.0201(16) 0.0233(16) 0.0020(13) -0.0014(13) -0.0023(13)
C33 0.0150(15) 0.0155(15) 0.0150(15) 0.0029(12) 0.0008(12) -0.0037(12)
C34 0.0150(16) 0.0235(17) 0.0185(16) 0.0024(13) -0.0013(12) -0.0012(13)
C35 0.0209(16) 0.0269(17) 0.0177(16) -0.0049(14) 0.0001(14) -0.0032(14)
C36 0.0170(16) 0.0212(17) 0.0236(17) -0.0032(14) 0.0033(14) 0.0028(13)
C37 0.0172(16) 0.0186(16) 0.0169(15) 0.0041(13) -0.0007(13) -0.0003(13)
C38 0.0203(16) 0.0203(16) 0.0217(16) -0.0037(14) -0.0053(14) 0.0024(13)
C39 0.0147(16) 0.0330(19) 0.0251(17) -0.0035(15) -0.0091(14) 0.0064(14)
C40 0.0251(19) 0.054(2) 0.0272(18) 0.0049(17) -0.0028(15) 0.0160(18)
C41 0.037(2) 0.033(2) 0.064(3) -0.015(2) -0.025(2) 0.0083(17)
C42 0.0212(17) 0.039(2) 0.0244(18) -0.0004(16) -0.0033(14) -0.0007(15)

loop_
_atom_type_symbol
_atom_type_description
_atom_type_scat_dispersion_real
_atom_type_scat_dispersion_imag
_atom_type_scat_source
C C 0.0033 0.0016 'International Tables Vol C Tables 4.2.6.8 and 6.1.1.4'
H H 0.0000 0.0000 'International Tables Vol C Tables 4.2.6.8 and 6.1.1.4'
N N 0.0061 0.0033 'International Tables Vol C Tables 4.2.6.8 and 6.1.1.4'
O O 0.0106 0.0060 'International Tables Vol C Tables 4.2.6.8 and 6.1.1.4'

loop_
_geom_angle_atom_site_label_1
_geom_angle_atom_site_label_2
_geom_angle_atom_site_label_3
_geom_angle
C5 O1 C1 121.2(2)
C17 O4 C16 116.3(2)
C17 O6 C18 120.1(2)
C5 N1 C6 120.3(3)
C5 N1 C10 123.5(3)
C6 N1 C10 113.1(2)
C16 N2 C12 115.9(3)
O1 C1 C2 111.9(3)
O1 C1 C3 108.8(3)
O1 C1 C4 102.2(2)
C2 C1 C4 109.6(3)
C3 C1 C2 112.8(3)
C3 C1 C4 111.1(3)
O1 C5 N1 111.4(3)
O2 C5 O1 124.6(3)
O2 C5 N1 124.0(3)
N1 C6 C7 111.3(3)
C6 C7 C8 110.8(2)
C6 C7 C11 110.7(3)
C11 C7 C8 111.8(2)
C7 C8 C9 112.1(2)
C10 C9 C8 109.5(2)
C12 C9 C8 112.4(3)
C12 C9 C10 110.7(2)
N1 C10 C9 109.5(2)
O3 C11 C7 112.9(2)
N2 C12 C9 117.3(3)
N2 C12 C13 121.9(3)
C13 C12 C9 120.7(3)
C14 C13 C12 119.6(3)
C15 C14 C13 119.1(3)
C14 C15 C16 116.7(3)
N2 C16 O4 115.5(3)
N2 C16 C15 126.8(3)
C15 C16 O4 117.5(3)
O5 C17 O4 124.3(3)
O5 C17 O6 129.7(3)
O6 C17 O4 105.9(2)
O6 C18 C19 110.2(2)
O6 C18 C20 101.1(2)
O6 C18 C21 109.8(3)
C19 C18 C20 110.7(3)
C19 C18 C21 113.9(3)
C21 C18 C20 110.5(3)
C26 O7 C22 121.1(2)
C38 O10 C37 116.5(2)
C38 O12 C39 119.6(2)
C26 N3 C27 119.6(2)
C26 N3 C31 122.1(2)
C27 N3 C31 112.8(2)
C37 N4 C33 116.2(2)
O7 C22 C23 108.1(2)
O7 C22 C24 111.6(2)
O7 C22 C25 101.6(2)
C24 C22 C23 112.4(3)
C24 C22 C25 110.5(3)
C25 C22 C23 112.1(3)
O7 C26 N3 111.2(2)
O8 C26 O7 124.7(3)
O8 C26 N3 124.1(3)
N3 C27 C28 111.3(2)
C29 C28 C27 111.6(2)
C32 C28 C27 109.8(2)
C32 C28 C29 113.0(2)
C28 C29 C30 112.0(2)
C31 C30 C29 109.2(2)
C33 C30 C29 113.0(2)
C33 C30 C31 112.2(2)
N3 C31 C30 108.9(2)
O9 C32 C28 112.5(2)
N4 C33 C30 117.2(2)
N4 C33 C34 121.9(3)
C34 C33 C30 120.9(3)
C33 C34 C35 119.6(3)
C36 C35 C34 119.3(3)
C35 C36 C37 116.3(3)
N4 C37 O10 113.1(2)
N4 C37 C36 126.6(3)
C36 C37 O10 120.2(3)
O11 C38 O10 125.1(3)
O11 C38 O12 129.5(3)
O12 C38 O10 105.4(3)
O12 C39 C40 101.0(2)
O12 C39 C41 109.9(3)
O12 C39 C42 109.9(2)
C41 C39 C40 111.9(3)
C42 C39 C40 111.1(3)
C42 C39 C41 112.5(3)

loop_
_geom_bond_atom_site_label_1
_geom_bond_atom_site_label_2
_geom_bond_distance
O1 C1 1.471(4)
O1 C5 1.353(4)
O2 C5 1.222(4)
O3 C11 1.430(4)
O4 C16 1.412(3)
O4 C17 1.364(4)
O5 C17 1.189(3)
O6 C17 1.318(4)
O6 C18 1.491(4)
N1 C5 1.356(4)
N1 C6 1.465(4)
N1 C10 1.465(4)
N2 C12 1.351(4)
N2 C16 1.315(4)
C1 C2 1.507(4)
C1 C3 1.504(5)
C1 C4 1.522(5)
C6 C7 1.521(4)
C7 C8 1.531(4)
C7 C11 1.528(4)
C8 C9 1.536(4)
C9 C10 1.530(4)
C9 C12 1.509(4)
C12 C13 1.384(4)
C13 C14 1.382(5)
C14 C15 1.371(5)
C15 C16 1.373(4)
C18 C19 1.509(4)
C18 C20 1.518(4)
C18 C21 1.512(4)
O7 C22 1.479(3)
O7 C26 1.349(3)
O8 C26 1.224(3)
O9 C32 1.429(3)
O10 C37 1.406(3)
O10 C38 1.366(3)
O11 C38 1.189(4)
O12 C38 1.322(3)
O12 C39 1.495(3)
N3 C26 1.355(4)
N3 C27 1.467(3)
N3 C31 1.470(3)
N4 C33 1.350(3)
N4 C37 1.321(4)
C22 C23 1.524(4)
C22 C24 1.511(4)
C22 C25 1.517(4)
C27 C28 1.530(4)
C28 C29 1.529(4)
C28 C32 1.527(4)
C29 C30 1.532(4)
C30 C31 1.524(4)
C30 C33 1.508(4)
C33 C34 1.379(4)
C34 C35 1.386(4)
C35 C36 1.374(4)
C36 C37 1.377(4)
C39 C40 1.516(4)
C39 C41 1.514(5)
C39 C42 1.509(4)
